data_8105057
loop_
_publ_author_name
'Ha, Kwang'

_publ_section_title
;
 Crystal structure of
 cyclo[tetra(\m2-cyanido)-tetracyanido-bis(1,4,7,10-tetraazacyclododecane-\k4N,N&#x2032;,N&#x2032;&#x2032;,N&#x2032;&#x2032;&#x2032;)dinickel(II)dipalladium(II)]
 hexahydrate, C24H52N16Ni2O6Pd2
;
_journal_issue 1
_journal_name_full 'Zeitschrift f\"ur Kristallographie - New Crystal Structures'
_journal_page_first 201
_journal_page_last 202
_journal_paper_doi 10.1515/ncrs-2019-0574
_journal_volume 235
_journal_year 2019
_chemical_formula_moiety 'C24 H40 N16 Ni2 Pd2, 6(H2 O)'
_chemical_formula_sum 'C24 H52 N16 Ni2 O6 Pd2'
_chemical_formula_weight 991.03
_chemical_name_systematic
;
tetra(\m~2~-cyano-<i>C,N</i>)-tetracyano-bis(1,4,7,10-tetraazacyclododecane-
\k^4^<i>N,N',N'',N'''</i>)-dinickel(II)-dipalladium(II) hexahydrate
;
_space_group_crystal_system monoclinic
_space_group_IT_number 14
_space_group_name_Hall '-P 2ybc'
_space_group_name_H-M_alt 'P 1 21/c 1'
_atom_sites_solution_hydrogens mixed
_atom_sites_solution_primary direct
_atom_sites_solution_secondary difmap
_cell_angle_alpha 90
_cell_angle_beta 93.8054(12)
_cell_angle_gamma 90
_cell_formula_units_Z 2
_cell_length_a 8.6416(3)
_cell_length_b 14.2237(5)
_cell_length_c 15.5573(5)
_cell_measurement_reflns_used 9902
_cell_measurement_temperature 223(2)
_cell_measurement_theta_max 28.33
_cell_measurement_theta_min 2.36
_cell_volume 1908.02(11)
_computing_cell_refinement 'Bruker SAINT [1]'
_computing_data_collection 'Bruker APEX2 [1]'
_computing_data_reduction 'Bruker SAINT [1]'
_computing_molecular_graphics 'ORTEP-III [3]'
_computing_publication_material 'SHELXL-2014/7 [2]'
_computing_structure_refinement 'SHELXL-2014/7 [2]'
_computing_structure_solution 'SHELXL-2014/7 [2]'
_diffrn_ambient_temperature 223(2)
_diffrn_measured_fraction_theta_full 0.997
_diffrn_measured_fraction_theta_max 0.997
_diffrn_measurement_device_type 'PHOTON 100 CMOS detector'
_diffrn_measurement_method '\f and \w scans'
_diffrn_radiation_type MoK\a
_diffrn_radiation_wavelength 0.71073
_diffrn_reflns_av_R_equivalents 0.0389
_diffrn_reflns_av_unetI/netI 0.0141
_diffrn_reflns_Laue_measured_fraction_full 0.997
_diffrn_reflns_Laue_measured_fraction_max 0.997
_diffrn_reflns_limit_h_max 10
_diffrn_reflns_limit_h_min -10
_diffrn_reflns_limit_k_max 17
_diffrn_reflns_limit_k_min -17
_diffrn_reflns_limit_l_max 19
_diffrn_reflns_limit_l_min -19
_diffrn_reflns_number 51951
_diffrn_reflns_point_group_measured_fraction_full 0.997
_diffrn_reflns_point_group_measured_fraction_max 0.997
_diffrn_reflns_theta_full 25.242
_diffrn_reflns_theta_max 26.102
_diffrn_reflns_theta_min 2.624
_diffrn_source 'sealed tube'
_exptl_absorpt_coefficient_mu 1.958
_exptl_absorpt_correction_T_max 0.7453
_exptl_absorpt_correction_T_min 0.6850
_exptl_absorpt_correction_type multi-scan
_exptl_absorpt_process_details 'SADABS (Bruker, 2016) [1]'
_exptl_crystal_colour Purple
_exptl_crystal_density_diffrn 1.725
_exptl_crystal_description Rod
_exptl_crystal_F_000 1008
_exptl_crystal_size_max 0.20
_exptl_crystal_size_mid 0.15
_exptl_crystal_size_min 0.10
_refine_diff_density_max 1.184
_refine_diff_density_min -0.515
_refine_diff_density_rms 0.110
_refine_ls_extinction_coef .
_refine_ls_extinction_method none
_refine_ls_goodness_of_fit_ref 1.057
_refine_ls_hydrogen_treatment constr
_refine_ls_matrix_type full
_refine_ls_number_parameters 226
_refine_ls_number_reflns 3786
_refine_ls_number_restraints 0
_refine_ls_restrained_S_all 1.057
_refine_ls_R_factor_all 0.0357
_refine_ls_R_factor_gt 0.0312
_refine_ls_shift/su_max 0.001
_refine_ls_shift/su_mean 0.000
_refine_ls_structure_factor_coef Fsqd
_refine_ls_weighting_details 'w=1/[\s^2^(Fo^2^)+(0.0494P)^2^+4.8981P] where P=(Fo^2^+2Fc^2^)/3'
_refine_ls_weighting_scheme calc
_refine_ls_wR_factor_gt 0.0882
_refine_ls_wR_factor_ref 0.0915
_reflns_Friedel_coverage 0.000
_reflns_Friedel_fraction_full .
_reflns_Friedel_fraction_max .
_reflns_number_gt 3419
_reflns_number_total 3786
_reflns_threshold_expression 'I > 2\s(I)'
_cod_data_source_file suppl_ncrs-2019-0574_suppl.cif
_cod_data_source_block Ni(cyclen)Pd(CN)4
_cod_depositor_comments
;
The following automatic conversions were performed:

data item '_exptl_absorpt_correction_type' value 'Multi-scan' was
changed to 'multi-scan' in accordance with the built-in table derived
from the CIF Core dictionary named 'cif_core.dic' version 2.4.5 last
updated on 2014-11-21.

Automatic conversion script
Id: cif_fix_values 8738 2021-04-28 16:35:53Z antanas 
;
_cod_original_sg_symbol_H-M 'P 21/c'
_cod_database_code 8105057
_shelx_space_group_comment
;
The symmetry employed for this shelxl refinement is uniquely defined
by the following loop, which should always be used as a source of
symmetry information in preference to the above space-group names.
They are only intended as comments.
;
_shelx_estimated_absorpt_t_min 0.696
_shelx_estimated_absorpt_t_max 0.828

loop_
_space_group_symop_operation_xyz
'x, y, z'
'-x, y+1/2, -z+1/2'
'-x, -y, -z'
'x, -y-1/2, z-1/2'

loop_
_atom_site_label
_atom_site_type_symbol
_atom_site_fract_x
_atom_site_fract_y
_atom_site_fract_z
_atom_site_U_iso_or_equiv
_atom_site_adp_type
_atom_site_occupancy
_atom_site_site_symmetry_order
_atom_site_calc_flag
_atom_site_refinement_flags_posn
_atom_site_refinement_flags_adp
_atom_site_refinement_flags_occupancy
_atom_site_disorder_assembly
_atom_site_disorder_group
Pd1 Pd 0.86507(3) 0.57290(2) 0.42425(2) 0.02344(10) Uani 1 1 d . . . . .
Ni1 Ni 0.50742(4) 0.28563(3) 0.36438(3) 0.01641(11) Uani 1 1 d . . . . .
N1 N 0.3688(3) 0.16644(19) 0.35914(18) 0.0227(6) Uani 1 1 d . . . . .
H1 H 0.3031 0.1694 0.4088 0.027 Uiso 1 1 calc R U . . .
N2 N 0.3430(3) 0.3350(2) 0.26613(19) 0.0254(6) Uani 1 1 d . . . . .
H2 H 0.3100 0.3995 0.2802 0.030 Uiso 1 1 calc R U . . .
N3 N 0.6291(3) 0.2550(2) 0.25602(19) 0.0255(6) Uani 1 1 d . . . . .
H3 H 0.5887 0.1955 0.2303 0.031 Uiso 1 1 calc R U . . .
N4 N 0.6761(3) 0.1908(2) 0.42167(19) 0.0266(6) Uani 1 1 d . . . . .
H4 H 0.7245 0.2187 0.4753 0.032 Uiso 1 1 calc R U . . .
N5 N 0.6426(3) 0.4039(2) 0.3880(2) 0.0273(6) Uani 1 1 d . . . . .
N6 N 0.3761(3) 0.3316(2) 0.4640(2) 0.0278(6) Uani 1 1 d . . . . .
N7 N 1.0757(4) 0.7496(3) 0.4377(2) 0.0442(9) Uani 1 1 d . . . . .
N8 N 1.0824(5) 0.4854(3) 0.2955(3) 0.0476(9) Uani 1 1 d . . . . .
C1 C 0.2639(4) 0.1695(3) 0.2803(2) 0.0324(8) Uani 1 1 d . . . . .
H1A H 0.1752 0.1277 0.2863 0.039 Uiso 1 1 calc R U . . .
H1B H 0.3188 0.1490 0.2305 0.039 Uiso 1 1 calc R U . . .
C2 C 0.2087(4) 0.2702(3) 0.2678(3) 0.0331(8) Uani 1 1 d . . . . .
H2A H 0.1449 0.2753 0.2135 0.040 Uiso 1 1 calc R U . . .
H2B H 0.1446 0.2879 0.3148 0.040 Uiso 1 1 calc R U . . .
C3 C 0.4154(5) 0.3355(3) 0.1821(2) 0.0348(9) Uani 1 1 d . . . . .
H3A H 0.3855 0.3929 0.1503 0.042 Uiso 1 1 calc R U . . .
H3B H 0.3780 0.2815 0.1476 0.042 Uiso 1 1 calc R U . . .
C4 C 0.5914(5) 0.3310(3) 0.1963(3) 0.0416(10) Uani 1 1 d . . . . .
H4A H 0.6380 0.3194 0.1415 0.050 Uiso 1 1 calc R U . . .
H4B H 0.6317 0.3906 0.2201 0.050 Uiso 1 1 calc R U . . .
C5 C 0.7898(5) 0.2408(3) 0.2877(3) 0.0400(10) Uani 1 1 d . . . . .
H5A H 0.8351 0.3008 0.3075 0.048 Uiso 1 1 calc R U . . .
H5B H 0.8499 0.2171 0.2410 0.048 Uiso 1 1 calc R U . . .
C6 C 0.7973(4) 0.1723(3) 0.3600(3) 0.0373(9) Uani 1 1 d . . . . .
H6A H 0.8999 0.1757 0.3907 0.045 Uiso 1 1 calc R U . . .
H6B H 0.7837 0.1086 0.3368 0.045 Uiso 1 1 calc R U . . .
C7 C 0.5901(5) 0.1045(3) 0.4424(3) 0.0359(9) Uani 1 1 d . . . . .
H7A H 0.5409 0.1133 0.4968 0.043 Uiso 1 1 calc R U . . .
H7B H 0.6625 0.0516 0.4495 0.043 Uiso 1 1 calc R U . . .
C8 C 0.4669(5) 0.0825(2) 0.3709(3) 0.0308(8) Uani 1 1 d . . . . .
H8A H 0.5155 0.0675 0.3174 0.037 Uiso 1 1 calc R U . . .
H8B H 0.4045 0.0284 0.3868 0.037 Uiso 1 1 calc R U . . .
C9 C 0.7241(4) 0.4652(2) 0.4044(2) 0.0233(7) Uani 1 1 d . . . . .
C10 C 0.2862(4) 0.3665(2) 0.5039(2) 0.0231(7) Uani 1 1 d . . . . .
C11 C 1.0005(4) 0.6835(3) 0.4363(2) 0.0280(8) Uani 1 1 d . . . . .
C12 C 1.0065(4) 0.5157(3) 0.3459(3) 0.0295(8) Uani 1 1 d . . . . .
O1 O 0.1713(4) 0.0869(3) 0.4848(3) 0.0646(10) Uani 1 1 d . . . . .
H11 H 0.0990 0.0865 0.5183 0.097 Uiso 1 1 d R U . . .
H12 H 0.1316 0.0445 0.4528 0.097 Uiso 1 1 d R U . . .
O2 O 0.6062(5) 0.0786(4) 0.1519(3) 0.0975(19) Uani 1 1 d . . . . .
H21 H 0.6979 0.0613 0.1462 0.146 Uiso 1 1 d R U . . .
H22 H 0.5441 0.0419 0.1250 0.146 Uiso 1 1 d R U . . .
O3 O 0.9449(8) 0.4401(3) 0.1203(3) 0.1043(19) Uani 1 1 d . . . . .
H31 H 0.9269 0.3822 0.1232 0.156 Uiso 1 1 d R U . . .
H32 H 0.9596 0.4473 0.1738 0.156 Uiso 1 1 d R U . . .

loop_
_atom_site_aniso_label
_atom_site_aniso_U_11
_atom_site_aniso_U_22
_atom_site_aniso_U_33
_atom_site_aniso_U_23
_atom_site_aniso_U_13
_atom_site_aniso_U_12
Pd1 0.02292(16) 0.02158(16) 0.02607(16) -0.00390(10) 0.00348(10) -0.00348(10)
Ni1 0.0165(2) 0.0135(2) 0.0194(2) -0.00353(15) 0.00219(15) -0.00181(14)
N1 0.0272(14) 0.0178(14) 0.0228(14) -0.0037(11) 0.0001(11) -0.0049(11)
N2 0.0248(14) 0.0213(14) 0.0298(15) 0.0002(12) 0.0004(12) 0.0038(11)
N3 0.0238(14) 0.0279(15) 0.0251(15) -0.0039(12) 0.0039(11) 0.0015(12)
N4 0.0280(15) 0.0283(15) 0.0228(14) -0.0044(12) -0.0047(12) 0.0041(12)
N5 0.0258(15) 0.0224(15) 0.0343(17) -0.0072(12) 0.0056(12) -0.0046(12)
N6 0.0290(15) 0.0249(15) 0.0302(16) -0.0082(13) 0.0078(13) -0.0057(12)
N7 0.049(2) 0.043(2) 0.039(2) 0.0019(16) -0.0042(16) -0.0219(18)
N8 0.050(2) 0.039(2) 0.056(2) -0.0039(18) 0.0206(19) 0.0107(17)
C1 0.0307(19) 0.033(2) 0.0328(19) -0.0058(16) -0.0061(15) -0.0113(16)
C2 0.0189(17) 0.040(2) 0.040(2) -0.0011(17) -0.0062(15) -0.0007(15)
C3 0.043(2) 0.034(2) 0.0272(19) 0.0114(16) -0.0005(16) 0.0064(17)
C4 0.047(2) 0.045(2) 0.033(2) 0.0089(18) 0.0107(18) -0.0003(19)
C5 0.0251(19) 0.056(3) 0.040(2) -0.002(2) 0.0089(16) 0.0093(18)
C6 0.0256(18) 0.046(2) 0.039(2) -0.0057(18) -0.0023(16) 0.0140(17)
C7 0.053(2) 0.0237(18) 0.030(2) 0.0059(15) -0.0040(17) 0.0049(17)
C8 0.044(2) 0.0145(16) 0.034(2) 0.0004(14) 0.0014(16) -0.0030(15)
C9 0.0224(16) 0.0216(17) 0.0266(17) -0.0053(13) 0.0057(13) -0.0003(14)
C10 0.0250(16) 0.0192(16) 0.0255(16) -0.0045(13) 0.0036(13) -0.0067(13)
C11 0.0283(18) 0.033(2) 0.0221(17) -0.0017(14) -0.0004(14) -0.0032(16)
C12 0.0292(18) 0.0217(17) 0.037(2) 0.0008(15) 0.0010(16) 0.0014(14)
O1 0.050(2) 0.074(3) 0.071(3) 0.010(2) 0.0181(18) -0.0050(18)
O2 0.048(2) 0.121(4) 0.123(4) -0.082(3) -0.002(2) -0.003(2)
O3 0.161(5) 0.065(3) 0.083(3) 0.000(2) -0.025(3) -0.004(3)

loop_
_atom_type_symbol
_atom_type_description
_atom_type_scat_dispersion_real
_atom_type_scat_dispersion_imag
_atom_type_scat_source
C C 0.0033 0.0016 'International Tables Vol C Tables 4.2.6.8 and 6.1.1.4'
H H 0.0000 0.0000 'International Tables Vol C Tables 4.2.6.8 and 6.1.1.4'
N N 0.0061 0.0033 'International Tables Vol C Tables 4.2.6.8 and 6.1.1.4'
Ni Ni 0.3393 1.1124 'International Tables Vol C Tables 4.2.6.8 and 6.1.1.4'
O O 0.0106 0.0060 'International Tables Vol C Tables 4.2.6.8 and 6.1.1.4'
Pd Pd -0.9988 1.0072 'International Tables Vol C Tables 4.2.6.8 and 6.1.1.4'

loop_
_geom_angle_atom_site_label_1
_geom_angle_atom_site_label_2
_geom_angle_atom_site_label_3
_geom_angle
_geom_angle_site_symmetry_1
_geom_angle_site_symmetry_3
C12 Pd1 C11 89.94(15) . .
C12 Pd1 C9 89.13(14) . .
C11 Pd1 C9 176.08(14) . .
C12 Pd1 C10 176.02(15) . 3_666
C11 Pd1 C10 90.53(14) . 3_666
C9 Pd1 C10 90.13(13) . 3_666
N5 Ni1 N1 171.96(12) . .
N5 Ni1 N6 86.63(12) . .
N1 Ni1 N6 86.81(11) . .
N5 Ni1 N3 90.26(12) . .
N1 Ni1 N3 96.78(12) . .
N6 Ni1 N3 172.66(12) . .
N5 Ni1 N2 101.60(12) . .
N1 Ni1 N2 83.44(11) . .
N6 Ni1 N2 93.44(12) . .
N3 Ni1 N2 80.66(11) . .
N5 Ni1 N4 94.44(12) . .
N1 Ni1 N4 82.93(12) . .
N6 Ni1 N4 106.12(12) . .
N3 Ni1 N4 80.73(11) . .
N2 Ni1 N4 155.40(11) . .
C8 N1 C1 116.4(3) . .
C8 N1 Ni1 109.4(2) . .
C1 N1 Ni1 109.2(2) . .
C8 N1 H1 107.1 . .
C1 N1 H1 107.1 . .
Ni1 N1 H1 107.1 . .
C2 N2 C3 113.2(3) . .
C2 N2 Ni1 105.5(2) . .
C3 N2 Ni1 109.4(2) . .
C2 N2 H2 109.5 . .
C3 N2 H2 109.5 . .
Ni1 N2 H2 109.5 . .
C4 N3 C5 119.3(3) . .
C4 N3 Ni1 104.9(2) . .
C5 N3 Ni1 106.0(2) . .
C4 N3 H3 108.7 . .
C5 N3 H3 108.7 . .
Ni1 N3 H3 108.7 . .
C7 N4 C6 112.2(3) . .
C7 N4 Ni1 106.0(2) . .
C6 N4 Ni1 109.4(2) . .
C7 N4 H4 109.7 . .
C6 N4 H4 109.7 . .
Ni1 N4 H4 109.7 . .
C9 N5 Ni1 175.2(3) . .
C10 N6 Ni1 164.8(3) . .
N1 C1 C2 107.8(3) . .
N1 C1 H1A 110.2 . .
C2 C1 H1A 110.2 . .
N1 C1 H1B 110.2 . .
C2 C1 H1B 110.2 . .
H1A C1 H1B 108.5 . .
N2 C2 C1 110.4(3) . .
N2 C2 H2A 109.6 . .
C1 C2 H2A 109.6 . .
N2 C2 H2B 109.6 . .
C1 C2 H2B 109.6 . .
H2A C2 H2B 108.1 . .
N2 C3 C4 110.3(3) . .
N2 C3 H3A 109.6 . .
C4 C3 H3A 109.6 . .
N2 C3 H3B 109.6 . .
C4 C3 H3B 109.6 . .
H3A C3 H3B 108.1 . .
N3 C4 C3 107.8(3) . .
N3 C4 H4A 110.2 . .
C3 C4 H4A 110.2 . .
N3 C4 H4B 110.2 . .
C3 C4 H4B 110.2 . .
H4A C4 H4B 108.5 . .
N3 C5 C6 109.8(3) . .
N3 C5 H5A 109.7 . .
C6 C5 H5A 109.7 . .
N3 C5 H5B 109.7 . .
C6 C5 H5B 109.7 . .
H5A C5 H5B 108.2 . .
C5 C6 N4 112.0(3) . .
C5 C6 H6A 109.2 . .
N4 C6 H6A 109.2 . .
C5 C6 H6B 109.2 . .
N4 C6 H6B 109.2 . .
H6A C6 H6B 107.9 . .
N4 C7 C8 110.4(3) . .
N4 C7 H7A 109.6 . .
C8 C7 H7A 109.6 . .
N4 C7 H7B 109.6 . .
C8 C7 H7B 109.6 . .
H7A C7 H7B 108.1 . .
N1 C8 C7 107.1(3) . .
N1 C8 H8A 110.3 . .
C7 C8 H8A 110.3 . .
N1 C8 H8B 110.3 . .
C7 C8 H8B 110.3 . .
H8A C8 H8B 108.6 . .
N5 C9 Pd1 176.1(3) . .
N6 C10 Pd1 178.4(3) . 3_666
N7 C11 Pd1 175.3(3) . .
N8 C12 Pd1 175.1(4) . .
H11 O1 H12 94.2 . .
H21 O2 H22 109.9 . .
H31 O3 H32 94.6 . .

loop_
_geom_bond_atom_site_label_1
_geom_bond_atom_site_label_2
_geom_bond_distance
_geom_bond_site_symmetry_2
Pd1 C12 1.960(4) .
Pd1 C11 1.962(4) .
Pd1 C9 1.969(3) .
Pd1 C10 1.973(3) 3_666
Ni1 N5 2.067(3) .
Ni1 N1 2.074(3) .
Ni1 N6 2.086(3) .
Ni1 N3 2.091(3) .
Ni1 N2 2.135(3) .
Ni1 N4 2.137(3) .
N1 C8 1.469(5) .
N1 C1 1.477(5) .
N1 H1 0.9900 .
N2 C2 1.484(5) .
N2 C3 1.486(5) .
N2 H2 0.9900 .
N3 C4 1.448(5) .
N3 C5 1.456(5) .
N3 H3 0.9900 .
N4 C7 1.482(5) .
N4 C6 1.490(5) .
N4 H4 0.9900 .
N5 C9 1.139(5) .
N6 C10 1.140(5) .
N7 C11 1.143(5) .
N8 C12 1.139(5) .
C1 C2 1.517(6) .
C1 H1A 0.9800 .
C1 H1B 0.9800 .
C2 H2A 0.9800 .
C2 H2B 0.9800 .
C3 C4 1.524(6) .
C3 H3A 0.9800 .
C3 H3B 0.9800 .
C4 H4A 0.9800 .
C4 H4B 0.9800 .
C5 C6 1.486(6) .
C5 H5A 0.9800 .
C5 H5B 0.9800 .
C6 H6A 0.9800 .
C6 H6B 0.9800 .
C7 C8 1.521(5) .
C7 H7A 0.9800 .
C7 H7B 0.9800 .
C8 H8A 0.9800 .
C8 H8B 0.9800 .
C10 Pd1 1.973(3) 3_666
O1 H11 0.8400 .
O1 H12 0.8400 .
O2 H21 0.8400 .
O2 H22 0.8400 .
O3 H31 0.8400 .
O3 H32 0.8400 .

loop_
_geom_hbond_atom_site_label_D
_geom_hbond_atom_site_label_H
_geom_hbond_atom_site_label_A
_geom_hbond_distance_DH
_geom_hbond_distance_HA
_geom_hbond_distance_DA
_geom_hbond_angle_DHA
_geom_hbond_site_symmetry_A
N1 H1 O1 0.99 2.06 2.909(5) 142.2 .
N2 H2 N8 0.99 2.34 3.162(5) 139.7 1_455
N3 H3 O2 0.99 2.07 2.986(5) 152.3 .
N4 H4 N7 0.99 2.17 3.079(5) 152.0 3_766
O1 H11 O3 0.84 2.17 2.993(7) 166.5 4_466
O1 H12 O3 0.84 1.96 2.796(7) 175.3 2_645
O2 H21 N8 0.84 2.32 3.061(6) 148.3 2_745
O2 H22 N5 0.84 2.54 3.318(5) 154.3 2_645
O3 H31 N7 0.84 2.11 2.857(6) 148.0 2_745
O3 H32 N8 0.84 2.18 2.972(7) 157.7 .

loop_
_geom_torsion_atom_site_label_1
_geom_torsion_atom_site_label_2
_geom_torsion_atom_site_label_3
_geom_torsion_atom_site_label_4
_geom_torsion
_geom_torsion_site_symmetry_1
_geom_torsion_site_symmetry_2
_geom_torsion_site_symmetry_3
_geom_torsion_site_symmetry_4
C8 N1 C1 C2 -164.3(3) . . . .
Ni1 N1 C1 C2 -39.8(3) . . . .
C3 N2 C2 C1 78.9(4) . . . .
Ni1 N2 C2 C1 -40.8(3) . . . .
N1 C1 C2 N2 55.0(4) . . . .
C2 N2 C3 C4 -135.0(3) . . . .
Ni1 N2 C3 C4 -17.6(4) . . . .
C5 N3 C4 C3 -174.0(3) . . . .
Ni1 N3 C4 C3 -55.5(4) . . . .
N2 C3 C4 N3 49.2(4) . . . .
C4 N3 C5 C6 169.0(4) . . . .
Ni1 N3 C5 C6 51.1(4) . . . .
N3 C5 C6 N4 -43.9(5) . . . .
C7 N4 C6 C5 131.5(4) . . . .
Ni1 N4 C6 C5 14.2(4) . . . .
C6 N4 C7 C8 -79.9(4) . . . .
Ni1 N4 C7 C8 39.4(4) . . . .
C1 N1 C8 C7 166.5(3) . . . .
Ni1 N1 C8 C7 42.0(3) . . . .
N4 C7 C8 N1 -55.3(4) . . . .
